data_2003454
loop_
_publ_author_name
'Skoulika, S.'
'Michaelides, A.'
'Aubry, A.'

_publ_section_title
;
 Two Ternary Ni^II^ Complexes:
 Bisglycinato(1,10-phenanthroline)nickel(II) Trihydrate and
 Bisglycinato(2,2'-bipyridine)nickel(II) Trihydrate
;
_journal_issue 5
_journal_name_full 'Acta Crystallographica Section C'
_journal_page_first 843
_journal_page_last 846
_journal_paper_doi 10.1107/S0108270194012709
_journal_volume 51
_journal_year 1995
_chemical_formula_sum 'C16 H22 N4 Ni O7'
_chemical_formula_weight 441.1
_space_group_IT_number 14
_symmetry_cell_setting monoclinic
_symmetry_space_group_name_Hall '-P 2ybc'
_symmetry_space_group_name_H-M 'P 1 21/c 1'
_atom_type_scat_source IntTabIV
_cell_angle_alpha 90
_cell_angle_beta 109.11(1)
_cell_angle_gamma 90
_cell_formula_units_Z 4
_cell_length_a 13.467(1)
_cell_length_b 9.304(1)
_cell_length_c 15.752(2)
_cell_measurement_reflns_used 25
_cell_measurement_temperature 293
_cell_measurement_theta_max 23
_cell_measurement_theta_min 16
_cell_volume 1864.9(4)
_diffrn_measurement_device 'Enraf-Nonius CAD-4'
_diffrn_measurement_method \w-2\q
_diffrn_radiation_type CuK\a
_diffrn_radiation_wavelength 1.5418
_diffrn_reflns_limit_h_max 16
_diffrn_reflns_limit_h_min -16
_diffrn_reflns_limit_k_max 11
_diffrn_reflns_limit_k_min 0
_diffrn_reflns_limit_l_max 19
_diffrn_reflns_limit_l_min 0
_diffrn_reflns_number 3418
_diffrn_reflns_theta_max 70
_diffrn_standards_decay_% 'not significant'
_diffrn_standards_interval_time 120
_diffrn_standards_number 3
_exptl_absorpt_coefficient_mu 1.957
_exptl_absorpt_correction_type none
_exptl_crystal_colour Purple
_exptl_crystal_density_diffrn 1.57
_exptl_crystal_description Prismatic
_exptl_crystal_size_max 0.3
_exptl_crystal_size_mid 0.2
_exptl_crystal_size_min 0.2
_refine_diff_density_max 0.77
_refine_diff_density_min -0.94
_refine_ls_goodness_of_fit_obs 1.216
_refine_ls_hydrogen_treatment refxyz
_refine_ls_number_parameters 327
_refine_ls_number_reflns 2874
_refine_ls_R_factor_obs 0.058
_refine_ls_shift/esd_max 0.7
_refine_ls_structure_factor_coef F
_refine_ls_weighting_details 'w = 1/[\s^2^(F) + 0.006505F^2^]'
_refine_ls_weighting_scheme calc
_refine_ls_wR_factor_obs 0.071
_reflns_number_observed 2874
_reflns_number_total 3249
_reflns_observed_criterion I>3\s(I)
_cod_data_source_file hr1020.cif
_cod_data_source_block hr1020a
_cod_depositor_comments
;
The following automatic conversions were performed:

'_refine_ls_weighting_scheme' value 'w = 1/[\s^2^(F) + 0.006505F^2^]'
was changed to 'calc'. New tag '_refine_ls_weighting_details' was
created. The value of the new tag was set to 'w = 1/[\s^2^(F) +
0.006505F^2^]'.

Automatic conversion script
Id: cif_fix_values 3143 2015-03-26 13:38:13Z robertas 
;
_cod_original_cell_volume 1864.9
_cod_original_sg_symbol_H-M 'P 21/c'
_cod_original_formula_sum 'C16 H22 N4 Ni1 O7'
_cod_database_code 2003454

loop_
_symmetry_equiv_pos_as_xyz
x,y,z
x,1/2-y,1/2+z
-x,-y,-z
-x,1/2+y,1/2-z

loop_
_atom_site_label
_atom_site_fract_x
_atom_site_fract_y
_atom_site_fract_z
_atom_site_B_iso_or_equiv
Ni .17629(4) .20136(6) .28404(3) 2.18(2)
O(1) .0594(2) .3288(3) .3035(2) 2.72(6)
O(2) -.0832(3) .3198(3) .3440(3) 4.95(9)
O(3) .2170(2) .3521(3) .2045(2) 2.74(6)
O(4) .1964(3) .4137(3) .0635(2) 4.07(7)
N(1) .2878(3) .2876(3) .3976(2) 2.76(7)
N(2) .3116(2) .0767(3) .2908(2) 2.58(6)
N(3) .1168(2) .0577(3) .3568(2) 2.63(6)
N(4) .0781(2) .1356(3) .1590(2) 2.65(7)
C(1) .2725(4) .3920(4) .4491(2) 3.26(9)
C(2) .3547(4) .4397(5) .5263(3) 4.3(1)
C(3) .4494(4) .3793(5) .5482(3) 4.3(1)
C(4) .5685(4) .2037(5) .5097(3) 4.5(1)
C(5) .5830(3) .1023(6) .4535(3) 4.5(1)
C(6) .5070(4) -.0508(5) .3161(3) 4.4(1)
C(7) .4199(4) -.0937(5) .2480(3) 4.3(1)
C(8) .3236(3) -.0286(4) .2384(3) 3.4(1)
C(9) .3840(3) .2289(4) .4177(2) 2.65(8)
C(10) .3991(3) .1183(4) .3595(2) 2.75(8)
C(11) .4688(3) .2708(5) .4935(3) 3.55(9)
C(12) .4981(3) .0563(5) .3751(3) 3.45(9)
C(13) -.0060(3) .2628(4) .3307(2) 2.72(8)
C(14) .0086(3) .1015(4) .3474(2) 2.79(8)
C(15) .1787(3) .3355(4) .1204(2) 2.71(8)
C(16) .1076(4) .2061(4) .0884(3) 3.7(1)
O(W1) .2810(3) .6161(4) .2884(2) 5.5(1)
O(W2) .1490(3) .7285(4) .3817(3) 5.5(1)
O(W3) .2095(4) .7844(4) .5703(4) 7.4(1)
H(C1) .198(3) .433(5) .437(3) 3
H(C2) .331(3) .522(5) .556(3) 3
H(C3) .502(3) .418(5) .599(3) 3
H(C4) .634(4) .232(5) .567(3) 3
H(C5) .637(3) .059(5) .450(3) 3
H(C6) .573(3) -.099(5) .316(3) 3
H(C7) .424(3) -.157(5) .209(3) 3
H(C8) .268(4) -.062(5) .200(3) 3
H'(C14) -.003(3) .065(5) .394(3) 3
H"(C14) -.034(3) .050(3) .295(3) 3
H'(C16) .055(4) .234(5) .047(3) 3
H"(C16) .127(4) .157(6) .064(3) 3
H'(N3) .157(3) .061(5) .425(3) 3
H"(N3) .124(4) -.046(5) .338(3) 3
H'(N4) .001(4) .166(5) .148(3) 3
H"(N4) .089(4) .033(5) .139(3) 3
H'(W1) .286(4) .677(5) .235(3) 3
H"(W1) .28(4) .518(5) .258(3) 3
H'(W2) .203(4) .679(5) .357(3) 3
H"(W2) .172(4) .722(5) .451(3) 3
H'(W3) .224(4) .699(5) .535(3) 3
H"(W3) .196(4) .891(5) .553(3) 3

loop_
_geom_angle_atom_site_label_1
_geom_angle_atom_site_label_2
_geom_angle_atom_site_label_3
_geom_angle
_geom_angle_publ_flag
O(1) Ni O(3) 93.80(10) yes
O(1) Ni N(1) 91.20(10) yes
O(1) Ni N(2) 169.00(10) yes
O(1) Ni N(3) 80.70(10) yes
O(1) Ni N(4) 91.70(10) yes
O(3) Ni N(1) 90.00(10) yes
O(3) Ni N(2) 90.40(10) yes
O(3) Ni N(3) 173.20(10) yes
O(3) Ni N(4) 80.70(10) yes
N(1) Ni N(2) 78.60(10) yes
N(1) Ni N(3) 94.20(10) yes
N(1) Ni N(4) 170.40(10) yes
N(2) Ni N(3) 95.80(10) yes
N(2) Ni N(4) 98.90(10) yes
N(3) Ni N(4) 95.30(10) yes
Ni O(1) C(13) 114.9(2) no
N(2) C(8) C(7) 123.6(3) no
N(1) C(9) C(10) 117.8(2) no
N(1) C(9) C(11) 122.5(2) no
C(10) C(9) C(11) 119.6(2) no
N(2) C(10) C(9) 116.2(3) no
Ni O(3) C(15) 116.9(2) no
Ni N(1) C(1) 126.5(3) no
Ni N(1) C(9) 114.5(2) no
C(1) N(1) C(9) 119.0(3) no
Ni N(2) C(8) 130.4(2) no
Ni N(2) C(10) 112.7(2) no
C(8) N(2) C(10) 116.9(3) no
Ni N(3) C(14) 108.2(2) no
Ni N(4) C(16) 110.0(2) no
N(1) C(1) C(2) 121.3(4) no
C(1) C(2) C(3) 120.0(4) no
C(2) C(3) C(11) 120.0(4) no
C(5) C(4) C(11) 121.3(4) no
C(4) C(5) C(12) 121.5(4) no
C(7) C(6) C(12) 119.6(4) no
C(6) C(7) C(8) 119.2(4) no
C(5) C(12) C(10) 118.0(4) no
C(6) C(12) C(10) 117.6(3) no
O(1) C(13) O(2) 124.5(3) no
O(1) C(13) C(14) 118.2(4) no
O(2) C(13) C(14) 117.3(4) no
N(2) C(10) C(12) 123.1(3) no
C(9) C(10) C(12) 120.6(3) no
C(3) C(11) C(4) 124.0(4) no
C(3) C(11) C(9) 117.1(4) no
C(4) C(11) C(9) 118.9(4) no
C(5) C(12) C(6) 124.4(4) no
N(3) C(14) C(13) 111.0(3) no
O(3) C(15) O(4) 125.3(3) no
O(3) C(15) C(16) 116.2(3) no
O(4) C(15) C(16) 118.5(3) no
N(4) C(16) C(15) 114.0(3) no

loop_
_geom_bond_atom_site_label_1
_geom_bond_atom_site_label_2
_geom_bond_distance
_geom_bond_publ_flag
Ni O(1) 2.073(3) yes
Ni O(3) 2.071(3) yes
Ni N(1) 2.084(3) yes
Ni N(2) 2.134(3) yes
Ni N(3) 2.085(3) yes
Ni N(4) 2.073(3) yes
O(1) C(13) 1.259(5) no
O(2) C(13) 1.242(6) no
O(3) C(15) 1.264(4) no
O(4) C(15) 1.237(5) no
N(1) C(1) 1.325(5) no
N(1) C(9) 1.344(3) no
N(2) C(8) 1.323(5) no
N(2) C(10) 1.370(4) no
N(3) C(14) 1.472(5) no
N(4) C(16) 1.456(6) no
C(1) C(2) 1.420(5) no
C(2) C(3) 1.332(7) no
C(3) C(11) 1.405(7) no
C(4) C(5) 1.351(8) no
C(4) C(11) 1.427(7) no
C(5) C(12) 1.446(5) no
C(6) C(7) 1.364(6) no
C(6) C(12) 1.395(7) no
C(7) C(8) 1.396(7) no
C(9) C(10) 1.438(4) no
C(9) C(11) 1.409(4) no
C(10) C(12) 1.398(5) no
C(13) C(14) 1.526(5) no
C(15) C(16) 1.516(6) no
